data_4127495
loop_
_publ_author_name
'Yin, Jianhao'
'Li, Jiapeng'
'Wang, Gao-Xiang'
'Yin, Zhu-Bao'
'Zhang, Wen-Xiong'
'Xi, Zhenfeng'

_publ_section_title
;
 Dinitrogen Functionalization Affording Chromium Hydrazido Complex.
;
_journal_issue 10
_journal_name_full 'Journal of the American Chemical Society'
_journal_page_first 4241
_journal_page_last 4247
_journal_paper_doi 10.1021/jacs.9b00822
_journal_volume 141
_journal_year 2019
_chemical_formula_moiety 'C93 H102 Cr3 N8 P3'
_chemical_formula_sum 'C93 H102 Cr3 N8 P3'
_chemical_formula_weight 1580.73
_space_group_crystal_system orthorhombic
_space_group_IT_number 19
_space_group_name_Hall 'P 2ac 2ab'
_space_group_name_H-M_alt 'P 21 21 21'
_symmetry_space_group_name_Hall 'P 2ac 2ab'
_symmetry_space_group_name_H-M 'P 21 21 21'
_atom_sites_solution_hydrogens geom
_atom_sites_solution_primary iterative
_audit_creation_date 2018-12-13
_audit_creation_method
;
Olex2 1.2
(compiled 2018.05.29 svn.r3508 for OlexSys, GUI svn.r5506)
;
_cell_angle_alpha 90
_cell_angle_beta 90
_cell_angle_gamma 90
_cell_formula_units_Z 4
_cell_length_a 17.3686(10)
_cell_length_b 23.3588(14)
_cell_length_c 26.4874(15)
_cell_measurement_reflns_used 6900
_cell_measurement_temperature 179.99(10)
_cell_measurement_theta_max 24.2680
_cell_measurement_theta_min 3.7140
_cell_volume 10746.2(11)
_computing_cell_refinement 'CrysAlisPro 1.171.39.33c (Rigaku OD, 2017)'
_computing_data_collection 'CrysAlisPro 1.171.39.33c (Rigaku OD, 2017)'
_computing_data_reduction 'CrysAlisPro 1.171.39.33c (Rigaku OD, 2017)'
_computing_molecular_graphics 'Olex2 (Dolomanov et al., 2009)'
_computing_publication_material 'Olex2 (Dolomanov et al., 2009)'
_computing_structure_refinement 'ShelXL (Sheldrick, 2015)'
_computing_structure_solution 'olex2.solve (Bourhis et al., 2015)'
_diffrn_ambient_environment N~2~
_diffrn_ambient_temperature 179.99(10)
_diffrn_detector 'CCD plate'
_diffrn_measured_fraction_theta_full 0.987
_diffrn_measured_fraction_theta_max 0.987
_diffrn_measurement_details
;
List of Runs (angles in degrees, time in seconds):

  # Type    Start    End  Width  t~exp~   \w     \q     \k     \f   Frames
--------------------------------------------------------------------------
  1  \w     63.00  88.00   0.50   25.00    --   -1.40  57.00  60.00   50
  2  \w    -44.00   3.00   0.50   25.00    --   -1.40 -77.00 120.00   94
  3  \w      3.00  29.00   0.50   25.00    --   -1.40 -82.00 -30.00   52
  4  \w    -24.00   1.00   0.50   25.00    --   -1.40  57.00  60.00   50
  5  \w    -36.00  14.00   0.50   25.00    --    1.70 -57.00-150.00  100
  6  \w    -23.00   5.00   0.50   25.00    --    1.70  19.00  90.00   56
;
_diffrn_measurement_device 'four-circle diffractometer'
_diffrn_measurement_device_type 'XtaLAB AFC12 (RINC): Kappa single'
_diffrn_measurement_method '\w scans'
_diffrn_orient_matrix_type 'CrysAlisPro convention (1999,Acta A55,543-557)'
_diffrn_orient_matrix_UB_11 0.0079728000
_diffrn_orient_matrix_UB_12 -0.0291266000
_diffrn_orient_matrix_UB_13 0.0055449000
_diffrn_orient_matrix_UB_21 0.0107906000
_diffrn_orient_matrix_UB_22 0.0077318000
_diffrn_orient_matrix_UB_23 0.0249007000
_diffrn_orient_matrix_UB_31 -0.0385633000
_diffrn_orient_matrix_UB_32 -0.0038281000
_diffrn_orient_matrix_UB_33 0.0081139000
_diffrn_radiation_monochromator mirror
_diffrn_radiation_probe x-ray
_diffrn_radiation_type MoK\a
_diffrn_radiation_wavelength 0.71073
_diffrn_reflns_av_R_equivalents 0.0878
_diffrn_reflns_av_unetI/netI 0.0824
_diffrn_reflns_Laue_measured_fraction_full 0.987
_diffrn_reflns_Laue_measured_fraction_max 0.987
_diffrn_reflns_limit_h_max 20
_diffrn_reflns_limit_h_min -19
_diffrn_reflns_limit_k_max 27
_diffrn_reflns_limit_k_min -27
_diffrn_reflns_limit_l_max 31
_diffrn_reflns_limit_l_min -31
_diffrn_reflns_number 67178
_diffrn_reflns_point_group_measured_fraction_full 0.981
_diffrn_reflns_point_group_measured_fraction_max 0.981
_diffrn_reflns_theta_full 25.027
_diffrn_reflns_theta_max 25.027
_diffrn_reflns_theta_min 3.489
_diffrn_source 'Rotating-anode X-ray tube'
_diffrn_source_type 'Rigaku (Mo) X-ray Source'
_exptl_absorpt_coefficient_mu 0.382
_exptl_absorpt_correction_T_max 1.00000
_exptl_absorpt_correction_T_min 0.52951
_exptl_absorpt_correction_type multi-scan
_exptl_absorpt_process_details
;
CrysAlisPro 1.171.39.33c (Rigaku Oxford Diffraction, 2017)
Empirical absorption correction using spherical harmonics,
 implemented in SCALE3 ABSPACK scaling algorithm.
;
_exptl_crystal_colour 'clear blackish brown'
_exptl_crystal_colour_lustre clear
_exptl_crystal_colour_modifier blackish
_exptl_crystal_colour_primary brown
_exptl_crystal_density_diffrn 0.977
_exptl_crystal_description needle
_exptl_crystal_F_000 3332
_exptl_crystal_size_max 0.1
_exptl_crystal_size_mid 0.02
_exptl_crystal_size_min 0.02
_refine_diff_density_max 0.219
_refine_diff_density_min -0.229
_refine_diff_density_rms 0.042
_refine_ls_abs_structure_details
;
 Flack x determined using 5036 quotients [(I+)-(I-)]/[(I+)+(I-)]
 (Parsons, Flack and Wagner, Acta Cryst. B69 (2013) 249-259).
;
_refine_ls_abs_structure_Flack -0.004(13)
_refine_ls_extinction_method none
_refine_ls_goodness_of_fit_ref 1.041
_refine_ls_hydrogen_treatment constr
_refine_ls_matrix_type full
_refine_ls_number_parameters 976
_refine_ls_number_reflns 18631
_refine_ls_number_restraints 0
_refine_ls_restrained_S_all 1.041
_refine_ls_R_factor_all 0.0726
_refine_ls_R_factor_gt 0.0469
_refine_ls_shift/su_max 0.001
_refine_ls_shift/su_mean 0.000
_refine_ls_structure_factor_coef Fsqd
_refine_ls_weighting_details 'w=1/[\s^2^(Fo^2^)+(0.0437P)^2^+0.2475P] where P=(Fo^2^+2Fc^2^)/3'
_refine_ls_weighting_scheme calc
_refine_ls_wR_factor_gt 0.0976
_refine_ls_wR_factor_ref 0.1058
_reflns_Friedel_coverage 0.834
_reflns_Friedel_fraction_full 0.975
_reflns_Friedel_fraction_max 0.975
_reflns_number_gt 14071
_reflns_number_total 18631
_reflns_threshold_expression 'I > 2\s(I)'
_cod_data_source_file ja9b00822_si_002.cif
_cod_data_source_block 3a
_cod_database_code 4127495
_shelx_shelxl_version_number 2016/6
_chemical_oxdiff_formula 'C H P O Cr Cl N'
_shelx_space_group_comment
;
The symmetry employed for this shelxl refinement is uniquely defined
by the following loop, which should always be used as a source of
symmetry information in preference to the above space-group names.
They are only intended as comments.
;
_shelx_estimated_absorpt_t_max 0.992
_shelx_estimated_absorpt_t_min 0.963
_reflns_odcompleteness_completeness 99.60
_reflns_odcompleteness_iscentric 1
_reflns_odcompleteness_theta 27.42
_olex2_refinement_description
;
1. Fixed Uiso
 At 1.2 times of:
  All C(H) groups, All C(H,H) groups
 At 1.5 times of:
  All C(H,H,H) groups
2.a Secondary CH2 refined with riding coordinates:
 C6(H6A,H6B), C8(H8A,H8B), C10(H10A,H10B), C12(H12A,H12B), C37(H37A,H37B),
 C39(H39A,H39B), C41(H41A,H41B), C43(H43A,H43B), C68(H68A,H68B), C70(H70A,H70B),
  C72(H72A,H72B), C74(H74A,H74B)
2.b Aromatic/amide H refined with riding coordinates:
 C15(H15), C16(H16), C17(H17), C18(H18), C21(H21), C22(H22), C23(H23),
 C24(H24), C25(H25), C27(H27), C28(H28), C29(H29), C30(H30), C31(H31), C46(H46),
  C47(H47), C48(H48), C49(H49), C52(H52), C53(H53), C54(H54), C55(H55),
 C56(H56), C58(H58), C59(H59), C60(H60), C61(H61), C62(H62), C77(H77), C78(H78),
  C79(H79), C80(H80), C83(H83), C84(H84), C85(H85), C86(H86), C87(H87),
 C89(H89), C90(H90), C91(H91), C92(H92), C93(H93)
2.c Idealised Me refined as rotating group:
 C7(H7A,H7B,H7C), C9(H9A,H9B,H9C), C11(H11A,H11B,H11C), C13(H13A,H13B,H13C),
 C38(H38A,H38B,H38C), C40(H40A,H40B,H40C), C42(H42A,H42B,H42C), C44(H44A,H44B,
 H44C), C69(H69A,H69B,H69C), C71(H71A,H71B,H71C), C73(H73A,H73B,H73C), C75(H75A,
 H75B,H75C)
;
_olex2_submission_special_instructions 'No special instructions were received'
_oxdiff_exptl_absorpt_empirical_details
;
Empirical correction (ABSPACK) includes:
- Absorption correction using spherical harmonics
- Frame scaling
;
_oxdiff_exptl_absorpt_empirical_full_max 1.416
_oxdiff_exptl_absorpt_empirical_full_min 0.474

loop_
_space_group_symop_operation_xyz
'x, y, z'
'-x+1/2, -y, z+1/2'
'-x, y+1/2, -z+1/2'
'x+1/2, -y+1/2, -z'

loop_
_atom_site_label
_atom_site_type_symbol
_atom_site_fract_x
_atom_site_fract_y
_atom_site_fract_z
_atom_site_U_iso_or_equiv
_atom_site_adp_type
_atom_site_occupancy
_atom_site_site_symmetry_order
_atom_site_calc_flag
_atom_site_refinement_flags_posn
Cr1 Cr 0.59011(4) 0.62949(3) 0.26918(3) 0.03009(18) Uani 1 1 d .
Cr2 Cr 0.34177(4) 0.57292(3) 0.33634(3) 0.03198(18) Uani 1 1 d .
Cr3 Cr 0.76077(4) 0.61182(3) 0.41237(3) 0.03216(18) Uani 1 1 d .
P1 P 0.60541(8) 0.54977(6) 0.21574(5) 0.0376(3) Uani 1 1 d .
P2 P 0.32025(6) 0.65104(5) 0.38805(5) 0.0292(3) Uani 1 1 d .
P3 P 0.88092(7) 0.64457(6) 0.38881(5) 0.0350(3) Uani 1 1 d .
N1 N 0.4987(2) 0.60405(17) 0.29898(14) 0.0334(9) Uani 1 1 d .
N2 N 0.4372(2) 0.59281(16) 0.31452(15) 0.0325(9) Uani 1 1 d .
N3 N 0.2909(3) 0.60299(19) 0.27950(19) 0.0468(11) Uani 1 1 d .
N4 N 0.2604(4) 0.6174(3) 0.2460(2) 0.0734(16) Uani 1 1 d .
N5 N 0.6594(2) 0.61062(17) 0.32067(14) 0.0329(9) Uani 1 1 d .
N6 N 0.7038(2) 0.61246(17) 0.35428(15) 0.0344(9) Uani 1 1 d .
N7 N 0.7351(2) 0.6879(2) 0.43174(16) 0.0374(10) Uani 1 1 d .
N8 N 0.7233(2) 0.7295(2) 0.44487(17) 0.0440(11) Uani 1 1 d .
C1 C 0.6210(3) 0.6729(2) 0.19827(18) 0.0384(12) Uani 1 1 d .
C2 C 0.6725(3) 0.6913(2) 0.23741(17) 0.0336(11) Uani 1 1 d .
C3 C 0.6271(3) 0.7202(2) 0.27435(17) 0.0341(11) Uani 1 1 d .
C4 C 0.5489(3) 0.7187(2) 0.25943(18) 0.0335(11) Uani 1 1 d .
C5 C 0.5440(3) 0.6904(2) 0.21147(18) 0.0382(12) Uani 1 1 d .
C6 C 0.4756(3) 0.6849(3) 0.1776(2) 0.0495(14) Uani 1 1 d .
H6A H 0.428337 0.684019 0.198488 0.059 Uiso 1 1 calc R
H6B H 0.478901 0.648225 0.159070 0.059 Uiso 1 1 calc R
C7 C 0.4698(4) 0.7334(3) 0.1402(2) 0.0699(19) Uani 1 1 d .
H7A H 0.423888 0.728070 0.119230 0.105 Uiso 1 1 calc GR
H7B H 0.515715 0.733680 0.118722 0.105 Uiso 1 1 calc GR
H7C H 0.466009 0.769788 0.158397 0.105 Uiso 1 1 calc GR
C8 C 0.4810(3) 0.7419(2) 0.2888(2) 0.0426(13) Uani 1 1 d .
H8A H 0.437818 0.714473 0.285517 0.051 Uiso 1 1 calc R
H8B H 0.495351 0.743403 0.324964 0.051 Uiso 1 1 calc R
C9 C 0.4529(3) 0.8000(2) 0.2733(2) 0.0543(15) Uani 1 1 d .
H9A H 0.436196 0.798867 0.237955 0.081 Uiso 1 1 calc GR
H9B H 0.494666 0.827909 0.276999 0.081 Uiso 1 1 calc GR
H9C H 0.409491 0.811239 0.294741 0.081 Uiso 1 1 calc GR
C10 C 0.6591(3) 0.7476(2) 0.32186(18) 0.0401(12) Uani 1 1 d .
H10A H 0.706089 0.726709 0.332312 0.048 Uiso 1 1 calc R
H10B H 0.620785 0.743905 0.349315 0.048 Uiso 1 1 calc R
C11 C 0.6788(4) 0.8105(2) 0.3148(2) 0.0614(16) Uani 1 1 d .
H11A H 0.702087 0.825380 0.345831 0.092 Uiso 1 1 calc GR
H11B H 0.631733 0.831978 0.307253 0.092 Uiso 1 1 calc GR
H11C H 0.715216 0.814598 0.286790 0.092 Uiso 1 1 calc GR
C12 C 0.7583(3) 0.6825(2) 0.2378(2) 0.0447(13) Uani 1 1 d .
H12A H 0.770249 0.645984 0.220492 0.054 Uiso 1 1 calc R
H12B H 0.775852 0.679059 0.273190 0.054 Uiso 1 1 calc R
C13 C 0.8031(3) 0.7302(3) 0.2124(3) 0.0677(18) Uani 1 1 d .
H13A H 0.787525 0.733056 0.176962 0.102 Uiso 1 1 calc GR
H13B H 0.858298 0.721865 0.214370 0.102 Uiso 1 1 calc GR
H13C H 0.792359 0.766491 0.229602 0.102 Uiso 1 1 calc GR
C14 C 0.6429(3) 0.6390(3) 0.15346(18) 0.0462(14) Uani 1 1 d .
C15 C 0.6663(4) 0.6646(3) 0.1094(2) 0.0636(17) Uani 1 1 d .
H15 H 0.667311 0.705129 0.107065 0.076 Uiso 1 1 calc R
C16 C 0.6888(4) 0.6314(3) 0.0676(2) 0.080(2) Uani 1 1 d .
H16 H 0.706526 0.649676 0.037741 0.096 Uiso 1 1 calc R
C17 C 0.6854(4) 0.5738(3) 0.0697(2) 0.075(2) Uani 1 1 d .
H17 H 0.698669 0.551698 0.040886 0.090 Uiso 1 1 calc R
C18 C 0.6626(4) 0.5469(3) 0.1135(2) 0.0683(19) Uani 1 1 d .
H18 H 0.660338 0.506305 0.114745 0.082 Uiso 1 1 calc R
C19 C 0.6424(3) 0.5792(2) 0.15676(19) 0.0436(13) Uani 1 1 d .
C20 C 0.6720(3) 0.4933(2) 0.2335(2) 0.0502(14) Uani 1 1 d .
C21 C 0.7468(4) 0.4914(3) 0.2168(4) 0.093(3) Uani 1 1 d .
H21 H 0.765749 0.518690 0.193267 0.111 Uiso 1 1 calc R
C22 C 0.7950(5) 0.4470(4) 0.2359(5) 0.119(4) Uani 1 1 d .
H22 H 0.847354 0.445709 0.225571 0.143 Uiso 1 1 calc R
C23 C 0.7687(5) 0.4069(3) 0.2680(4) 0.095(3) Uani 1 1 d .
H23 H 0.802067 0.377410 0.279549 0.114 Uiso 1 1 calc R
C24 C 0.6941(4) 0.4086(3) 0.2840(3) 0.077(2) Uani 1 1 d .
H24 H 0.675082 0.380718 0.306970 0.092 Uiso 1 1 calc R
C25 C 0.6476(4) 0.4507(3) 0.2667(2) 0.0627(16) Uani 1 1 d .
H25 H 0.595594 0.451343 0.277779 0.075 Uiso 1 1 calc R
C26 C 0.5212(3) 0.5095(2) 0.19379(19) 0.0389(12) Uani 1 1 d .
C27 C 0.5273(3) 0.4558(2) 0.17152(19) 0.0480(14) Uani 1 1 d .
H27 H 0.575865 0.437241 0.169804 0.058 Uiso 1 1 calc R
C28 C 0.4630(4) 0.4295(3) 0.1520(2) 0.0554(15) Uani 1 1 d .
H28 H 0.467638 0.392728 0.137048 0.066 Uiso 1 1 calc R
C29 C 0.3925(4) 0.4556(3) 0.1537(2) 0.0579(16) Uani 1 1 d .
H29 H 0.348817 0.436951 0.139671 0.069 Uiso 1 1 calc R
C30 C 0.3846(3) 0.5095(2) 0.1759(2) 0.0487(14) Uani 1 1 d .
H30 H 0.335836 0.527834 0.177252 0.058 Uiso 1 1 calc R
C31 C 0.4491(3) 0.5354(2) 0.19595(19) 0.0426(13) Uani 1 1 d .
H31 H 0.444141 0.571847 0.211570 0.051 Uiso 1 1 calc R
C32 C 0.2943(3) 0.5299(2) 0.40254(18) 0.0332(11) Uani 1 1 d .
C33 C 0.2440(3) 0.5209(2) 0.36114(19) 0.0414(12) Uani 1 1 d .
C34 C 0.2876(3) 0.4890(2) 0.3233(2) 0.0477(14) Uani 1 1 d .
C35 C 0.3630(3) 0.4804(2) 0.3428(2) 0.0482(14) Uani 1 1 d .
C36 C 0.3674(3) 0.5050(2) 0.3915(2) 0.0419(13) Uani 1 1 d .
C37 C 0.4339(3) 0.5035(3) 0.4280(2) 0.0556(16) Uani 1 1 d .
H37A H 0.433225 0.538785 0.448688 0.067 Uiso 1 1 calc R
H37B H 0.482729 0.502989 0.408714 0.067 Uiso 1 1 calc R
C38 C 0.4316(4) 0.4513(3) 0.4631(3) 0.078(2) Uani 1 1 d .
H38A H 0.448341 0.417218 0.444551 0.117 Uiso 1 1 calc GR
H38B H 0.378968 0.445624 0.475431 0.117 Uiso 1 1 calc GR
H38C H 0.466129 0.457730 0.491858 0.117 Uiso 1 1 calc GR
C39 C 0.4283(4) 0.4500(3) 0.3161(3) 0.074(2) Uani 1 1 d .
H39A H 0.421762 0.454703 0.279251 0.088 Uiso 1 1 calc R
H39B H 0.477493 0.468506 0.325709 0.088 Uiso 1 1 calc R
C40 C 0.4334(6) 0.3870(3) 0.3281(4) 0.124(4) Uani 1 1 d .
H40A H 0.473355 0.369373 0.307141 0.186 Uiso 1 1 calc GR
H40B H 0.383704 0.368799 0.321078 0.186 Uiso 1 1 calc GR
H40C H 0.446355 0.382003 0.363823 0.186 Uiso 1 1 calc GR
C41 C 0.2548(4) 0.4675(3) 0.2741(2) 0.0690(19) Uani 1 1 d .
H41A H 0.297177 0.462521 0.249473 0.083 Uiso 1 1 calc R
H41B H 0.218922 0.496510 0.260308 0.083 Uiso 1 1 calc R
C42 C 0.2123(6) 0.4110(3) 0.2799(3) 0.115(3) Uani 1 1 d .
H42A H 0.196175 0.397176 0.246588 0.172 Uiso 1 1 calc GR
H42B H 0.166809 0.416638 0.301223 0.172 Uiso 1 1 calc GR
H42C H 0.246442 0.382769 0.295603 0.172 Uiso 1 1 calc GR
C43 C 0.1612(3) 0.5387(3) 0.3577(2) 0.0527(15) Uani 1 1 d .
H43A H 0.146693 0.541375 0.321590 0.063 Uiso 1 1 calc R
H43B H 0.155698 0.577335 0.372579 0.063 Uiso 1 1 calc R
C44 C 0.1059(3) 0.4985(3) 0.3839(3) 0.0698(19) Uani 1 1 d .
H44A H 0.112979 0.459620 0.370812 0.105 Uiso 1 1 calc GR
H44B H 0.052916 0.511003 0.377587 0.105 Uiso 1 1 calc GR
H44C H 0.116009 0.498863 0.420297 0.105 Uiso 1 1 calc GR
C45 C 0.2775(3) 0.5630(2) 0.44878(19) 0.0376(12) Uani 1 1 d .
C46 C 0.2565(3) 0.5362(2) 0.4937(2) 0.0437(13) Uani 1 1 d .
H46 H 0.248607 0.495987 0.494212 0.052 Uiso 1 1 calc R
C47 C 0.2469(3) 0.5672(3) 0.5375(2) 0.0465(13) Uani 1 1 d .
H47 H 0.232380 0.548328 0.567807 0.056 Uiso 1 1 calc R
C48 C 0.2584(3) 0.6254(3) 0.53755(19) 0.0475(14) Uani 1 1 d .
H48 H 0.251544 0.646825 0.567721 0.057 Uiso 1 1 calc R
C49 C 0.2801(3) 0.6528(2) 0.49321(19) 0.0398(12) Uani 1 1 d .
H49 H 0.288759 0.693002 0.493133 0.048 Uiso 1 1 calc R
C50 C 0.2890(2) 0.6216(2) 0.44913(16) 0.0287(10) Uani 1 1 d .
C51 C 0.2478(3) 0.7053(2) 0.37180(19) 0.0367(11) Uani 1 1 d .
C52 C 0.1860(3) 0.7207(2) 0.4027(2) 0.0468(14) Uani 1 1 d .
H52 H 0.179478 0.702900 0.434601 0.056 Uiso 1 1 calc R
C53 C 0.1342(3) 0.7620(3) 0.3867(3) 0.0639(18) Uani 1 1 d .
H53 H 0.091933 0.771898 0.407708 0.077 Uiso 1 1 calc R
C54 C 0.1433(4) 0.7888(3) 0.3410(3) 0.074(2) Uani 1 1 d .
H54 H 0.108799 0.818117 0.330575 0.089 Uiso 1 1 calc R
C55 C 0.2028(5) 0.7725(3) 0.3108(3) 0.080(2) Uani 1 1 d .
H55 H 0.209191 0.790310 0.278882 0.096 Uiso 1 1 calc R
C56 C 0.2534(4) 0.7311(2) 0.3255(2) 0.0548(14) Uani 1 1 d .
H56 H 0.293360 0.719948 0.303084 0.066 Uiso 1 1 calc R
C57 C 0.4015(2) 0.69629(19) 0.40631(16) 0.0301(10) Uani 1 1 d .
C58 C 0.3958(3) 0.7548(2) 0.41511(19) 0.0387(12) Uani 1 1 d .
H58 H 0.347725 0.773437 0.410568 0.046 Uiso 1 1 calc R
C59 C 0.4589(3) 0.7860(2) 0.43031(19) 0.0427(13) Uani 1 1 d .
H59 H 0.453991 0.826006 0.436155 0.051 Uiso 1 1 calc R
C60 C 0.5300(3) 0.7592(2) 0.43716(18) 0.0409(13) Uani 1 1 d .
H60 H 0.573276 0.780670 0.448230 0.049 Uiso 1 1 calc R
C61 C 0.5369(3) 0.7015(2) 0.42777(18) 0.0397(12) Uani 1 1 d .
H61 H 0.585361 0.683051 0.431525 0.048 Uiso 1 1 calc R
C62 C 0.4729(2) 0.6703(2) 0.41281(18) 0.0337(11) Uani 1 1 d .
H62 H 0.477909 0.630341 0.406879 0.040 Uiso 1 1 calc R
C63 C 0.7684(3) 0.5884(2) 0.49334(17) 0.0342(11) Uani 1 1 d .
C64 C 0.6977(3) 0.5664(2) 0.47259(19) 0.0372(11) Uani 1 1 d .
C65 C 0.7174(3) 0.5270(2) 0.43288(19) 0.0374(12) Uani 1 1 d .
C66 C 0.7999(3) 0.5244(2) 0.42907(19) 0.0365(11) Uani 1 1 d .
C67 C 0.8299(3) 0.56369(19) 0.46579(18) 0.0333(11) Uani 1 1 d .
C68 C 0.7750(3) 0.6321(2) 0.53420(17) 0.0371(11) Uani 1 1 d .
H68A H 0.726552 0.654433 0.535613 0.044 Uiso 1 1 calc R
H68B H 0.817127 0.658943 0.525623 0.044 Uiso 1 1 calc R
C69 C 0.7908(4) 0.6063(3) 0.5868(2) 0.0542(14) Uani 1 1 d .
H69A H 0.842915 0.590275 0.587618 0.081 Uiso 1 1 calc GR
H69B H 0.753293 0.575971 0.593749 0.081 Uiso 1 1 calc GR
H69C H 0.786221 0.636316 0.612513 0.081 Uiso 1 1 calc GR
C70 C 0.6185(3) 0.5787(2) 0.4924(2) 0.0463(13) Uani 1 1 d .
H70A H 0.580786 0.572335 0.464976 0.056 Uiso 1 1 calc R
H70B H 0.615720 0.619569 0.502143 0.056 Uiso 1 1 calc R
C71 C 0.5960(4) 0.5426(3) 0.5372(3) 0.0726(19) Uani 1 1 d .
H71A H 0.597619 0.502082 0.527739 0.109 Uiso 1 1 calc GR
H71B H 0.543776 0.552775 0.547870 0.109 Uiso 1 1 calc GR
H71C H 0.632046 0.549585 0.564966 0.109 Uiso 1 1 calc GR
C72 C 0.6623(3) 0.4933(2) 0.4009(2) 0.0503(14) Uani 1 1 d .
H72A H 0.685051 0.487843 0.366995 0.060 Uiso 1 1 calc R
H72B H 0.614211 0.515590 0.396793 0.060 Uiso 1 1 calc R
C73 C 0.6426(4) 0.4352(3) 0.4228(3) 0.0721(19) Uani 1 1 d .
H73A H 0.609093 0.414421 0.399337 0.108 Uiso 1 1 calc GR
H73B H 0.615838 0.440237 0.455127 0.108 Uiso 1 1 calc GR
H73C H 0.689979 0.413292 0.428254 0.108 Uiso 1 1 calc GR
C74 C 0.8467(3) 0.4846(2) 0.3977(2) 0.0497(14) Uani 1 1 d .
H74A H 0.893080 0.505077 0.385564 0.060 Uiso 1 1 calc R
H74B H 0.816280 0.473154 0.367768 0.060 Uiso 1 1 calc R
C75 C 0.8717(4) 0.4313(3) 0.4259(3) 0.082(2) Uani 1 1 d .
H75A H 0.903069 0.407268 0.403589 0.123 Uiso 1 1 calc GR
H75B H 0.826051 0.409823 0.436677 0.123 Uiso 1 1 calc GR
H75C H 0.901957 0.442238 0.455539 0.123 Uiso 1 1 calc GR
C76 C 0.9131(3) 0.5774(2) 0.47139(18) 0.0360(11) Uani 1 1 d .
C77 C 0.9585(3) 0.5538(2) 0.5094(2) 0.0422(13) Uani 1 1 d .
H77 H 0.936083 0.528290 0.533116 0.051 Uiso 1 1 calc R
C78 C 1.0359(3) 0.5672(2) 0.51310(19) 0.0404(12) Uani 1 1 d .
H78 H 1.066658 0.550155 0.538674 0.048 Uiso 1 1 calc R
C79 C 1.0683(3) 0.6053(2) 0.47959(19) 0.0437(13) Uani 1 1 d .
H79 H 1.121105 0.615211 0.482863 0.052 Uiso 1 1 calc R
C80 C 1.0250(3) 0.6295(2) 0.44119(19) 0.0422(12) Uani 1 1 d .
H80 H 1.048020 0.655355 0.417975 0.051 Uiso 1 1 calc R
C81 C 0.9466(2) 0.6153(2) 0.43697(18) 0.0373(11) Uani 1 1 d .
C82 C 0.9019(3) 0.7216(2) 0.39197(19) 0.0394(12) Uani 1 1 d .
C83 C 0.9224(3) 0.7476(2) 0.4362(2) 0.0402(12) Uani 1 1 d .
H83 H 0.927462 0.725023 0.465822 0.048 Uiso 1 1 calc R
C84 C 0.9359(3) 0.8058(3) 0.4391(2) 0.0523(15) Uani 1 1 d .
H84 H 0.952263 0.822665 0.469919 0.063 Uiso 1 1 calc R
C85 C 0.9253(3) 0.8396(3) 0.3963(3) 0.0563(16) Uani 1 1 d .
H85 H 0.933454 0.879750 0.397886 0.068 Uiso 1 1 calc R
C86 C 0.9033(4) 0.8147(3) 0.3525(3) 0.0645(17) Uani 1 1 d .
H86 H 0.895867 0.837757 0.323393 0.077 Uiso 1 1 calc R
C87 C 0.8914(3) 0.7564(2) 0.3494(2) 0.0540(15) Uani 1 1 d .
H87 H 0.875956 0.739713 0.318324 0.065 Uiso 1 1 calc R
C88 C 0.9294(3) 0.6260(2) 0.32966(18) 0.0408(12) Uani 1 1 d .
C89 C 1.0002(3) 0.6498(3) 0.3146(2) 0.0582(16) Uani 1 1 d .
H89 H 1.023963 0.678006 0.335262 0.070 Uiso 1 1 calc R
C90 C 1.0350(4) 0.6332(3) 0.2714(2) 0.0693(19) Uani 1 1 d .
H90 H 1.083840 0.648731 0.262856 0.083 Uiso 1 1 calc R
C91 C 1.0008(5) 0.5944(4) 0.2396(3) 0.090(3) Uani 1 1 d .
H91 H 1.024978 0.583673 0.208870 0.108 Uiso 1 1 calc R
C92 C 0.9325(5) 0.5718(4) 0.2528(3) 0.096(3) Uani 1 1 d .
H92 H 0.908715 0.545012 0.230775 0.115 Uiso 1 1 calc R
C93 C 0.8954(4) 0.5865(3) 0.2976(2) 0.0620(17) Uani 1 1 d .
H93 H 0.847404 0.569625 0.306107 0.074 Uiso 1 1 calc R

loop_
_atom_site_aniso_label
_atom_site_aniso_U_11
_atom_site_aniso_U_22
_atom_site_aniso_U_33
_atom_site_aniso_U_23
_atom_site_aniso_U_13
_atom_site_aniso_U_12
Cr1 0.0318(4) 0.0329(4) 0.0256(4) -0.0040(3) 0.0012(3) -0.0035(3)
Cr2 0.0306(4) 0.0312(4) 0.0341(4) -0.0027(3) 0.0036(3) -0.0010(3)
Cr3 0.0252(4) 0.0387(4) 0.0326(4) -0.0014(3) -0.0020(3) -0.0014(3)
P1 0.0400(7) 0.0378(7) 0.0350(7) -0.0106(6) 0.0014(6) -0.0051(6)
P2 0.0237(6) 0.0313(6) 0.0326(6) -0.0019(5) 0.0012(5) -0.0006(5)
P3 0.0292(6) 0.0449(8) 0.0309(7) 0.0006(6) -0.0004(5) 0.0000(6)
N1 0.039(2) 0.032(2) 0.029(2) -0.0031(18) -0.0016(18) -0.0009(19)
N2 0.033(2) 0.030(2) 0.035(2) -0.0067(18) 0.0029(18) -0.0014(17)
N3 0.042(2) 0.041(3) 0.057(3) -0.007(2) -0.005(2) -0.003(2)
N4 0.089(4) 0.073(4) 0.058(3) -0.010(3) -0.023(3) 0.008(3)
N5 0.032(2) 0.036(2) 0.030(2) -0.0023(18) 0.0011(18) 0.0010(19)
N6 0.0280(19) 0.034(2) 0.042(2) -0.0086(19) 0.0020(19) -0.0006(18)
N7 0.022(2) 0.051(3) 0.039(2) 0.005(2) -0.0101(18) -0.007(2)
N8 0.033(2) 0.055(3) 0.044(3) -0.007(2) -0.0033(19) -0.004(2)
C1 0.052(3) 0.033(3) 0.030(3) -0.004(2) 0.005(2) -0.009(2)
C2 0.040(3) 0.032(3) 0.029(3) 0.004(2) 0.007(2) -0.008(2)
C3 0.039(3) 0.036(3) 0.027(3) 0.002(2) 0.008(2) -0.008(2)
C4 0.038(3) 0.033(3) 0.030(3) 0.004(2) 0.005(2) -0.002(2)
C5 0.042(3) 0.042(3) 0.031(3) 0.006(2) 0.006(2) -0.001(2)
C6 0.051(3) 0.057(4) 0.041(3) -0.003(3) -0.008(3) -0.006(3)
C7 0.091(5) 0.063(4) 0.056(4) 0.002(3) -0.023(4) -0.011(4)
C8 0.042(3) 0.036(3) 0.050(3) 0.006(3) 0.006(2) 0.000(2)
C9 0.057(3) 0.050(3) 0.056(4) 0.010(3) 0.007(3) 0.021(3)
C10 0.050(3) 0.040(3) 0.031(3) -0.008(2) 0.001(2) -0.011(3)
C11 0.080(4) 0.041(3) 0.063(4) -0.012(3) -0.019(3) -0.005(3)
C12 0.034(3) 0.055(3) 0.046(3) -0.010(3) 0.006(2) -0.005(2)
C13 0.048(3) 0.078(4) 0.077(4) 0.000(4) 0.023(3) -0.016(3)
C14 0.046(3) 0.067(4) 0.025(3) -0.011(3) 0.006(2) -0.016(3)
C15 0.082(4) 0.065(4) 0.043(3) -0.010(3) 0.010(3) -0.027(4)
C16 0.102(5) 0.092(6) 0.046(4) -0.014(4) 0.036(4) -0.037(5)
C17 0.097(5) 0.079(5) 0.049(4) -0.022(4) 0.023(4) -0.028(4)
C18 0.076(4) 0.068(4) 0.061(4) -0.035(3) 0.026(4) -0.025(4)
C19 0.048(3) 0.044(3) 0.039(3) -0.014(3) 0.010(2) -0.012(3)
C20 0.043(3) 0.050(3) 0.058(4) -0.023(3) -0.004(3) 0.001(3)
C21 0.054(4) 0.066(4) 0.158(8) 0.000(5) -0.001(5) -0.003(4)
C22 0.051(4) 0.090(6) 0.218(12) -0.011(8) -0.009(6) 0.020(5)
C23 0.092(6) 0.051(4) 0.142(8) -0.018(5) -0.040(6) 0.015(4)
C24 0.074(5) 0.067(5) 0.088(5) -0.019(4) -0.014(4) 0.024(4)
C25 0.066(4) 0.069(4) 0.053(4) 0.003(3) -0.001(3) 0.012(3)
C26 0.045(3) 0.037(3) 0.034(3) -0.003(2) -0.007(2) -0.012(2)
C27 0.064(4) 0.049(3) 0.031(3) -0.011(3) 0.000(3) -0.011(3)
C28 0.074(4) 0.049(3) 0.043(3) -0.011(3) -0.001(3) -0.015(3)
C29 0.075(4) 0.058(4) 0.041(3) 0.006(3) -0.023(3) -0.020(3)
C30 0.050(3) 0.052(3) 0.043(3) 0.001(3) -0.015(3) -0.006(3)
C31 0.043(3) 0.051(3) 0.033(3) -0.001(2) -0.008(2) -0.010(3)
C32 0.032(2) 0.030(2) 0.038(3) 0.004(2) 0.008(2) -0.001(2)
C33 0.041(3) 0.041(3) 0.042(3) -0.006(2) 0.007(3) -0.011(2)
C34 0.069(4) 0.028(3) 0.047(3) -0.005(2) 0.018(3) -0.006(3)
C35 0.053(3) 0.035(3) 0.057(4) 0.000(3) 0.025(3) 0.002(2)
C36 0.033(3) 0.039(3) 0.054(3) 0.012(3) 0.016(2) 0.007(2)
C37 0.038(3) 0.068(4) 0.061(4) 0.023(3) 0.005(3) 0.011(3)
C38 0.057(4) 0.093(5) 0.084(5) 0.039(4) -0.002(4) 0.008(4)
C39 0.088(5) 0.054(4) 0.079(5) 0.009(3) 0.044(4) 0.022(4)
C40 0.194(10) 0.063(5) 0.116(7) 0.024(5) 0.076(7) 0.075(6)
C41 0.090(5) 0.059(4) 0.058(4) -0.026(3) 0.021(4) -0.031(4)
C42 0.163(8) 0.088(6) 0.093(6) -0.046(5) 0.033(6) -0.072(6)
C43 0.038(3) 0.060(4) 0.060(4) -0.007(3) -0.001(3) -0.005(3)
C44 0.041(3) 0.056(4) 0.112(6) -0.015(4) 0.015(4) -0.015(3)
C45 0.024(2) 0.049(3) 0.039(3) 0.000(2) 0.000(2) 0.001(2)
C46 0.042(3) 0.041(3) 0.049(3) 0.009(3) 0.003(3) 0.004(2)
C47 0.038(3) 0.063(4) 0.039(3) 0.013(3) 0.006(2) 0.002(3)
C48 0.031(3) 0.074(4) 0.037(3) -0.014(3) 0.002(2) -0.007(3)
C49 0.027(2) 0.044(3) 0.049(3) -0.002(3) 0.005(2) -0.003(2)
C50 0.020(2) 0.038(3) 0.028(2) -0.005(2) 0.0062(18) 0.000(2)
C51 0.039(3) 0.028(2) 0.043(3) -0.005(2) -0.004(2) 0.000(2)
C52 0.022(2) 0.042(3) 0.076(4) 0.004(3) 0.007(3) 0.004(2)
C53 0.031(3) 0.052(4) 0.109(6) 0.009(4) -0.006(3) 0.005(3)
C54 0.046(4) 0.063(4) 0.115(6) 0.008(5) -0.024(4) 0.022(3)
C55 0.089(5) 0.068(5) 0.083(5) 0.027(4) -0.019(4) 0.012(4)
C56 0.058(4) 0.048(3) 0.058(4) 0.004(3) -0.003(3) 0.004(3)
C57 0.027(2) 0.036(3) 0.027(2) -0.003(2) 0.005(2) -0.006(2)
C58 0.030(2) 0.044(3) 0.042(3) -0.005(2) 0.009(2) -0.001(2)
C59 0.044(3) 0.037(3) 0.047(3) -0.013(2) 0.004(2) -0.010(2)
C60 0.035(3) 0.056(4) 0.031(3) -0.013(3) 0.003(2) -0.011(3)
C61 0.031(3) 0.053(3) 0.036(3) 0.001(2) 0.001(2) -0.004(2)
C62 0.028(2) 0.035(3) 0.038(3) -0.002(2) 0.003(2) 0.000(2)
C63 0.034(3) 0.036(3) 0.033(3) 0.007(2) -0.003(2) -0.005(2)
C64 0.028(2) 0.042(3) 0.042(3) 0.005(2) -0.001(2) 0.000(2)
C65 0.030(3) 0.038(3) 0.045(3) -0.006(2) 0.000(2) -0.009(2)
C66 0.038(3) 0.029(3) 0.043(3) -0.001(2) -0.001(2) 0.002(2)
C67 0.033(3) 0.028(3) 0.039(3) 0.008(2) -0.003(2) -0.003(2)
C68 0.039(3) 0.036(3) 0.035(3) 0.001(2) -0.005(2) -0.006(2)
C69 0.073(4) 0.055(3) 0.035(3) 0.008(3) 0.000(3) -0.005(3)
C70 0.038(3) 0.051(3) 0.049(3) -0.004(3) 0.002(2) 0.000(3)
C71 0.046(3) 0.093(5) 0.079(5) 0.017(4) 0.026(3) 0.001(4)
C72 0.042(3) 0.049(3) 0.060(4) -0.008(3) -0.005(3) -0.009(3)
C73 0.065(4) 0.053(4) 0.098(5) -0.018(4) 0.005(4) -0.022(3)
C74 0.042(3) 0.052(3) 0.054(4) -0.007(3) 0.004(3) 0.002(3)
C75 0.085(5) 0.053(4) 0.108(6) -0.017(4) 0.006(4) 0.027(4)
C76 0.027(2) 0.044(3) 0.037(3) 0.001(2) -0.003(2) 0.003(2)
C77 0.040(3) 0.047(3) 0.040(3) 0.011(3) 0.002(2) 0.003(2)
C78 0.037(3) 0.046(3) 0.038(3) 0.005(3) -0.005(2) 0.005(2)
C79 0.027(2) 0.057(3) 0.047(3) -0.001(3) -0.005(2) 0.007(2)
C80 0.031(3) 0.049(3) 0.047(3) 0.000(3) 0.000(2) 0.003(2)
C81 0.027(2) 0.043(3) 0.041(3) 0.000(2) 0.001(2) 0.003(2)
C82 0.027(2) 0.052(3) 0.039(3) 0.005(2) -0.001(2) -0.005(2)
C83 0.032(3) 0.049(3) 0.039(3) -0.001(2) 0.006(2) 0.004(2)
C84 0.043(3) 0.054(4) 0.060(4) -0.019(3) 0.001(3) 0.006(3)
C85 0.050(3) 0.042(3) 0.076(4) 0.000(3) 0.002(3) 0.003(3)
C86 0.076(4) 0.047(4) 0.070(4) 0.016(3) -0.018(4) -0.002(3)
C87 0.064(4) 0.044(3) 0.054(4) 0.005(3) -0.014(3) 0.003(3)
C88 0.034(3) 0.051(3) 0.037(3) 0.006(3) 0.005(2) 0.006(2)
C89 0.035(3) 0.087(5) 0.052(4) 0.010(3) 0.005(3) -0.002(3)
C90 0.051(3) 0.109(6) 0.048(4) -0.001(4) 0.020(3) 0.005(4)
C91 0.093(6) 0.122(7) 0.056(4) -0.025(5) 0.043(4) 0.004(5)
C92 0.098(6) 0.127(7) 0.063(5) -0.040(5) 0.027(4) -0.016(5)
C93 0.069(4) 0.061(4) 0.056(4) -0.015(3) 0.017(3) -0.001(3)

loop_
_atom_type_symbol
_atom_type_description
_atom_type_scat_dispersion_real
_atom_type_scat_dispersion_imag
_atom_type_scat_source
C C 0.0033 0.0016 'International Tables Vol C Tables 4.2.6.8 and 6.1.1.4'
H H 0.0000 0.0000 'International Tables Vol C Tables 4.2.6.8 and 6.1.1.4'
Cr Cr 0.3209 0.6236 'International Tables Vol C Tables 4.2.6.8 and 6.1.1.4'
N N 0.0061 0.0033 'International Tables Vol C Tables 4.2.6.8 and 6.1.1.4'
P P 0.1023 0.0942 'International Tables Vol C Tables 4.2.6.8 and 6.1.1.4'

loop_
_geom_angle_atom_site_label_1
_geom_angle_atom_site_label_2
_geom_angle_atom_site_label_3
_geom_angle
N1 Cr1 P1 95.64(12)
N1 Cr1 N5 99.41(17)
N1 Cr1 C1 135.56(18)
N1 Cr1 C2 157.27(17)
N1 Cr1 C3 121.56(17)
N1 Cr1 C4 94.24(17)
N1 Cr1 C5 100.75(17)
N5 Cr1 P1 100.33(12)
N5 Cr1 C1 124.98(18)
N5 Cr1 C2 90.84(17)
N5 Cr1 C3 89.62(17)
N5 Cr1 C4 120.88(18)
N5 Cr1 C5 151.41(18)
C1 Cr1 P1 79.84(13)
C1 Cr1 C3 62.76(17)
C1 Cr1 C4 63.05(18)
C1 Cr1 C5 37.94(18)
C2 Cr1 P1 102.45(13)
C2 Cr1 C1 38.06(18)
C2 Cr1 C3 37.68(16)
C2 Cr1 C4 63.19(17)
C2 Cr1 C5 63.54(18)
C3 Cr1 P1 139.47(12)
C3 Cr1 C4 37.19(17)
C3 Cr1 C5 62.51(18)
C4 Cr1 P1 135.20(13)
C4 Cr1 C5 37.57(17)
C5 Cr1 P1 97.63(14)
N2 Cr2 P2 97.71(12)
N2 Cr2 N3 94.52(18)
N2 Cr2 C32 135.89(18)
N2 Cr2 C33 161.00(18)
N2 Cr2 C34 124.62(19)
N2 Cr2 C35 97.05(18)
N2 Cr2 C36 102.20(18)
N3 Cr2 P2 95.93(14)
N3 Cr2 C32 129.59(19)
N3 Cr2 C33 94.77(19)
N3 Cr2 C34 90.3(2)
N3 Cr2 C35 120.5(2)
N3 Cr2 C36 153.4(2)
C32 Cr2 P2 80.01(13)
C32 Cr2 C33 37.85(18)
C32 Cr2 C34 63.57(19)
C32 Cr2 C35 63.16(19)
C32 Cr2 C36 37.94(17)
C33 Cr2 P2 97.78(14)
C33 Cr2 C34 38.83(19)
C33 Cr2 C35 64.0(2)
C33 Cr2 C36 63.71(19)
C34 Cr2 P2 136.59(14)
C34 Cr2 C36 63.2(2)
C35 Cr2 P2 139.18(16)
C35 Cr2 C34 37.7(2)
C35 Cr2 C36 37.5(2)
C36 Cr2 P2 102.02(15)
N6 Cr3 P3 105.02(12)
N6 Cr3 N7 95.30(17)
N6 Cr3 C63 147.98(17)
N6 Cr3 C64 110.08(17)
N6 Cr3 C65 91.71(18)
N6 Cr3 C66 110.15(18)
N6 Cr3 C67 148.44(18)
N7 Cr3 P3 88.55(12)
N7 Cr3 C63 89.07(18)
N7 Cr3 C64 97.96(18)
N7 Cr3 C65 134.31(18)
N7 Cr3 C66 152.40(18)
N7 Cr3 C67 115.96(17)
C63 Cr3 P3 106.79(12)
C64 Cr3 P3 143.44(13)
C64 Cr3 C63 38.00(17)
C65 Cr3 P3 132.71(13)
C65 Cr3 C63 63.72(18)
C65 Cr3 C64 38.21(18)
C65 Cr3 C66 38.27(18)
C66 Cr3 P3 94.75(13)
C66 Cr3 C63 63.72(18)
C66 Cr3 C64 63.94(18)
C67 Cr3 P3 81.26(12)
C67 Cr3 C63 37.63(17)
C67 Cr3 C64 63.49(17)
C67 Cr3 C65 63.85(17)
C67 Cr3 C66 38.36(17)
C19 P1 Cr1 104.88(17)
C19 P1 C26 101.7(2)
C20 P1 Cr1 119.37(18)
C20 P1 C19 105.7(3)
C20 P1 C26 102.6(2)
C26 P1 Cr1 120.43(18)
C50 P2 Cr2 105.90(16)
C51 P2 Cr2 121.09(16)
C51 P2 C50 105.1(2)
C57 P2 Cr2 119.24(15)
C57 P2 C50 102.2(2)
C57 P2 C51 101.1(2)
C81 P3 Cr3 104.44(16)
C82 P3 Cr3 119.45(16)
C82 P3 C81 102.0(2)
C88 P3 Cr3 124.67(17)
C88 P3 C81 102.7(2)
C88 P3 C82 100.3(2)
N2 N1 Cr1 172.4(4)
N1 N2 Cr2 177.4(4)
N4 N3 Cr2 176.1(5)
N6 N5 Cr1 164.3(4)
N5 N6 Cr3 171.5(3)
N8 N7 Cr3 175.8(4)
C2 C1 Cr1 70.9(3)
C2 C1 C5 108.5(4)
C2 C1 C14 125.5(5)
C5 C1 Cr1 72.4(3)
C5 C1 C14 125.9(4)
C14 C1 Cr1 120.1(4)
C1 C2 Cr1 71.0(3)
C1 C2 C12 125.5(4)
C3 C2 Cr1 71.9(2)
C3 C2 C1 107.0(4)
C3 C2 C12 127.4(4)
C12 C2 Cr1 123.6(3)
C2 C3 Cr1 70.4(3)
C2 C3 C10 124.5(4)
C4 C3 Cr1 71.4(3)
C4 C3 C2 109.1(4)
C4 C3 C10 126.4(4)
C10 C3 Cr1 124.1(3)
C3 C4 Cr1 71.4(3)
C3 C4 C5 108.4(4)
C3 C4 C8 126.6(4)
C5 C4 Cr1 71.9(3)
C5 C4 C8 125.0(4)
C8 C4 Cr1 121.8(3)
C1 C5 Cr1 69.7(3)
C1 C5 C6 124.6(4)
C4 C5 Cr1 70.6(3)
C4 C5 C1 106.9(4)
C4 C5 C6 128.2(5)
C6 C5 Cr1 129.8(4)
C5 C6 H6A 109.1
C5 C6 H6B 109.1
C5 C6 C7 112.6(5)
H6A C6 H6B 107.8
C7 C6 H6A 109.1
C7 C6 H6B 109.1
C6 C7 H7A 109.5
C6 C7 H7B 109.5
C6 C7 H7C 109.5
H7A C7 H7B 109.5
H7A C7 H7C 109.5
H7B C7 H7C 109.5
C4 C8 H8A 108.3
C4 C8 H8B 108.3
H8A C8 H8B 107.4
C9 C8 C4 115.8(4)
C9 C8 H8A 108.3
C9 C8 H8B 108.3
C8 C9 H9A 109.5
C8 C9 H9B 109.5
C8 C9 H9C 109.5
H9A C9 H9B 109.5
H9A C9 H9C 109.5
H9B C9 H9C 109.5
C3 C10 H10A 109.0
C3 C10 H10B 109.0
C3 C10 C11 112.8(4)
H10A C10 H10B 107.8
C11 C10 H10A 109.0
C11 C10 H10B 109.0
C10 C11 H11A 109.5
C10 C11 H11B 109.5
C10 C11 H11C 109.5
H11A C11 H11B 109.5
H11A C11 H11C 109.5
H11B C11 H11C 109.5
C2 C12 H12A 108.8
C2 C12 H12B 108.8
C2 C12 C13 113.9(5)
H12A C12 H12B 107.7
C13 C12 H12A 108.8
C13 C12 H12B 108.8
C12 C13 H13A 109.5
C12 C13 H13B 109.5
C12 C13 H13C 109.5
H13A C13 H13B 109.5
H13A C13 H13C 109.5
H13B C13 H13C 109.5
C15 C14 C1 121.8(5)
C15 C14 C19 119.3(5)
C19 C14 C1 118.9(5)
C14 C15 H15 119.6
C14 C15 C16 120.8(6)
C16 C15 H15 119.6
C15 C16 H16 119.8
C17 C16 C15 120.3(6)
C17 C16 H16 119.8
C16 C17 H17 119.9
C16 C17 C18 120.2(6)
C18 C17 H17 119.9
C17 C18 H18 119.7
C17 C18 C19 120.7(6)
C19 C18 H18 119.7
C14 C19 P1 115.6(4)
C14 C19 C18 118.7(5)
C18 C19 P1 125.4(4)
C21 C20 P1 122.8(6)
C21 C20 C25 118.0(6)
C25 C20 P1 119.2(4)
C20 C21 H21 121.2
C20 C21 C22 117.7(8)
C22 C21 H21 121.2
C21 C22 H22 118.9
C23 C22 C21 122.1(8)
C23 C22 H22 118.9
C22 C23 H23 120.1
C22 C23 C24 119.9(7)
C24 C23 H23 120.1
C23 C24 H24 120.6
C25 C24 C23 118.9(8)
C25 C24 H24 120.6
C20 C25 H25 118.3
C24 C25 C20 123.5(7)
C24 C25 H25 118.3
C27 C26 P1 122.5(4)
C27 C26 C31 118.6(5)
C31 C26 P1 118.8(4)
C26 C27 H27 120.0
C28 C27 C26 120.0(6)
C28 C27 H27 120.0
C27 C28 H28 119.5
C29 C28 C27 121.1(6)
C29 C28 H28 119.5
C28 C29 H29 119.9
C28 C29 C30 120.2(5)
C30 C29 H29 119.9
C29 C30 H30 120.7
C31 C30 C29 118.6(6)
C31 C30 H30 120.7
C26 C31 H31 119.2
C30 C31 C26 121.5(5)
C30 C31 H31 119.2
C33 C32 Cr2 71.3(3)
C33 C32 C36 109.2(4)
C33 C32 C45 126.7(4)
C36 C32 Cr2 71.8(3)
C36 C32 C45 124.0(4)
C45 C32 Cr2 120.0(3)
C32 C33 Cr2 70.8(3)
C32 C33 C34 106.7(5)
C32 C33 C43 126.7(5)
C34 C33 Cr2 71.0(3)
C34 C33 C43 126.6(5)
C43 C33 Cr2 124.8(4)
C33 C34 Cr2 70.1(3)
C33 C34 C41 124.6(5)
C35 C34 Cr2 71.0(3)
C35 C34 C33 107.5(5)
C35 C34 C41 127.9(5)
C41 C34 Cr2 126.5(4)
C34 C35 Cr2 71.2(3)
C34 C35 C39 126.0(6)
C36 C35 Cr2 71.4(3)
C36 C35 C34 108.8(4)
C36 C35 C39 125.2(6)
C39 C35 Cr2 123.4(4)
C32 C36 Cr2 70.3(3)
C32 C36 C37 124.1(5)
C35 C36 Cr2 71.1(3)
C35 C36 C32 107.8(5)
C35 C36 C37 128.1(5)
C37 C36 Cr2 126.6(4)
C36 C37 H37A 109.0
C36 C37 H37B 109.0
C36 C37 C38 112.8(5)
H37A C37 H37B 107.8
C38 C37 H37A 109.0
C38 C37 H37B 109.0
C37 C38 H38A 109.5
C37 C38 H38B 109.5
C37 C38 H38C 109.5
H38A C38 H38B 109.5
H38A C38 H38C 109.5
H38B C38 H38C 109.5
C35 C39 H39A 108.8
C35 C39 H39B 108.8
H39A C39 H39B 107.7
C40 C39 C35 113.8(6)
C40 C39 H39A 108.8
C40 C39 H39B 108.8
C39 C40 H40A 109.5
C39 C40 H40B 109.5
C39 C40 H40C 109.5
H40A C40 H40B 109.5
H40A C40 H40C 109.5
H40B C40 H40C 109.5
C34 C41 H41A 109.1
C34 C41 H41B 109.1
C34 C41 C42 112.7(6)
H41A C41 H41B 107.8
C42 C41 H41A 109.1
C42 C41 H41B 109.1
C41 C42 H42A 109.5
C41 C42 H42B 109.5
C41 C42 H42C 109.5
H42A C42 H42B 109.5
H42A C42 H42C 109.5
H42B C42 H42C 109.5
C33 C43 H43A 108.7
C33 C43 H43B 108.7
C33 C43 C44 114.1(5)
H43A C43 H43B 107.6
C44 C43 H43A 108.7
C44 C43 H43B 108.7
C43 C44 H44A 109.5
C43 C44 H44B 109.5
C43 C44 H44C 109.5
H44A C44 H44B 109.5
H44A C44 H44C 109.5
H44B C44 H44C 109.5
C46 C45 C32 121.7(5)
C50 C45 C32 119.7(4)
C50 C45 C46 118.4(5)
C45 C46 H46 119.5
C47 C46 C45 121.0(5)
C47 C46 H46 119.5
C46 C47 H47 119.9
C48 C47 C46 120.2(5)
C48 C47 H47 119.9
C47 C48 H48 120.2
C47 C48 C49 119.7(5)
C49 C48 H48 120.2
C48 C49 H49 120.0
C50 C49 C48 120.0(5)
C50 C49 H49 120.0
C45 C50 P2 114.0(3)
C45 C50 C49 120.7(4)
C49 C50 P2 125.3(4)
C52 C51 P2 124.6(4)
C56 C51 P2 117.7(4)
C56 C51 C52 117.7(5)
C51 C52 H52 120.0
C53 C52 C51 120.0(6)
C53 C52 H52 120.0
C52 C53 H53 119.6
C54 C53 C52 120.8(6)
C54 C53 H53 119.6
C53 C54 H54 120.8
C55 C54 C53 118.4(6)
C55 C54 H54 120.8
C54 C55 H55 119.3
C54 C55 C56 121.5(7)
C56 C55 H55 119.3
C51 C56 H56 119.3
C55 C56 C51 121.4(6)
C55 C56 H56 119.3
C58 C57 P2 123.9(4)
C58 C57 C62 118.1(4)
C62 C57 P2 117.9(3)
C57 C58 H58 119.5
C59 C58 C57 121.0(5)
C59 C58 H58 119.5
C58 C59 H59 119.9
C58 C59 C60 120.2(5)
C60 C59 H59 119.9
C59 C60 H60 120.2
C61 C60 C59 119.6(5)
C61 C60 H60 120.2
C60 C61 H61 120.1
C60 C61 C62 119.7(5)
C62 C61 H61 120.1
C57 C62 H62 119.3
C61 C62 C57 121.4(5)
C61 C62 H62 119.3
C64 C63 Cr3 70.6(3)
C64 C63 C68 125.9(4)
C67 C63 Cr3 69.3(3)
C67 C63 C64 107.5(4)
C67 C63 C68 126.5(4)
C68 C63 Cr3 122.5(3)
C63 C64 Cr3 71.4(3)
C63 C64 C70 125.4(4)
C65 C64 Cr3 70.2(3)
C65 C64 C63 107.8(4)
C65 C64 C70 126.6(4)
C70 C64 Cr3 128.0(4)
C64 C65 Cr3 71.6(3)
C64 C65 C72 126.6(4)
C66 C65 Cr3 71.1(3)
C66 C65 C64 108.3(4)
C66 C65 C72 125.1(5)
C72 C65 Cr3 123.7(4)
C65 C66 Cr3 70.6(3)
C65 C66 C74 127.5(5)
C67 C66 Cr3 69.8(3)
C67 C66 C65 106.7(4)
C67 C66 C74 125.4(4)
C74 C66 Cr3 129.6(4)
C63 C67 Cr3 73.0(3)
C63 C67 C66 109.7(4)
C63 C67 C76 126.4(4)
C66 C67 Cr3 71.8(3)
C66 C67 C76 123.9(4)
C76 C67 Cr3 119.4(3)
C63 C68 H68A 108.8
C63 C68 H68B 108.8
C63 C68 C69 113.6(4)
H68A C68 H68B 107.7
C69 C68 H68A 108.8
C69 C68 H68B 108.8
C68 C69 H69A 109.5
C68 C69 H69B 109.5
C68 C69 H69C 109.5
H69A C69 H69B 109.5
H69A C69 H69C 109.5
H69B C69 H69C 109.5
C64 C70 H70A 108.8
C64 C70 H70B 108.8
C64 C70 C71 114.0(5)
H70A C70 H70B 107.7
C71 C70 H70A 108.8
C71 C70 H70B 108.8
C70 C71 H71A 109.5
C70 C71 H71B 109.5
C70 C71 H71C 109.5
H71A C71 H71B 109.5
H71A C71 H71C 109.5
H71B C71 H71C 109.5
C65 C72 H72A 108.9
C65 C72 H72B 108.9
C65 C72 C73 113.4(5)
H72A C72 H72B 107.7
C73 C72 H72A 108.9
C73 C72 H72B 108.9
C72 C73 H73A 109.5
C72 C73 H73B 109.5
C72 C73 H73C 109.5
H73A C73 H73B 109.5
H73A C73 H73C 109.5
H73B C73 H73C 109.5
C66 C74 H74A 108.9
C66 C74 H74B 108.9
C66 C74 C75 113.3(5)
H74A C74 H74B 107.7
C75 C74 H74A 108.9
C75 C74 H74B 108.9
C74 C75 H75A 109.5
C74 C75 H75B 109.5
C74 C75 H75C 109.5
H75A C75 H75B 109.5
H75A C75 H75C 109.5
H75B C75 H75C 109.5
C77 C76 C67 122.5(4)
C77 C76 C81 119.1(4)
C81 C76 C67 118.4(4)
C76 C77 H77 119.6
C78 C77 C76 120.8(5)
C78 C77 H77 119.6
C77 C78 H78 120.1
C79 C78 C77 119.8(5)
C79 C78 H78 120.1
C78 C79 H79 119.5
C78 C79 C80 121.0(5)
C80 C79 H79 119.5
C79 C80 H80 120.4
C79 C80 C81 119.2(5)
C81 C80 H80 120.4
C76 C81 P3 115.4(3)
C76 C81 C80 120.0(4)
C80 C81 P3 124.6(4)
C83 C82 P3 121.7(4)
C83 C82 C87 117.8(5)
C87 C82 P3 120.3(4)
C82 C83 H83 119.0
C82 C83 C84 121.9(5)
C84 C83 H83 119.0
C83 C84 H84 120.3
C83 C84 C85 119.3(5)
C85 C84 H84 120.3
C84 C85 H85 120.3
C86 C85 C84 119.5(5)
C86 C85 H85 120.3
C85 C86 H86 119.4
C85 C86 C87 121.1(6)
C87 C86 H86 119.4
C82 C87 H87 119.8
C86 C87 C82 120.3(6)
C86 C87 H87 119.8
C89 C88 P3 123.4(4)
C93 C88 P3 119.1(4)
C93 C88 C89 117.5(5)
C88 C89 H89 119.4
C90 C89 C88 121.2(6)
C90 C89 H89 119.4
C89 C90 H90 119.5
C89 C90 C91 121.0(6)
C91 C90 H90 119.5
C90 C91 H91 120.6
C92 C91 C90 118.8(6)
C92 C91 H91 120.6
C91 C92 H92 118.9
C91 C92 C93 122.1(7)
C93 C92 H92 118.9
C88 C93 C92 119.3(6)
C88 C93 H93 120.4
C92 C93 H93 120.4

loop_
_geom_bond_atom_site_label_1
_geom_bond_atom_site_label_2
_geom_bond_distance
Cr1 P1 2.3538(14)
Cr1 N1 1.870(4)
Cr1 N5 1.872(4)
Cr1 C1 2.201(5)
Cr1 C2 2.200(4)
Cr1 C3 2.219(5)
Cr1 C4 2.219(5)
Cr1 C5 2.237(5)
Cr2 P2 2.3120(14)
Cr2 N2 1.816(4)
Cr2 N3 1.882(5)
Cr2 C32 2.182(5)
Cr2 C33 2.189(5)
Cr2 C34 2.201(5)
Cr2 C35 2.199(5)
Cr2 C36 2.203(5)
Cr3 P3 2.3086(14)
Cr3 N6 1.830(4)
Cr3 N7 1.904(5)
Cr3 C63 2.218(5)
Cr3 C64 2.207(5)
Cr3 C65 2.189(5)
Cr3 C66 2.196(5)
Cr3 C67 2.169(5)
P1 C19 1.824(5)
P1 C20 1.817(6)
P1 C26 1.834(5)
P2 C50 1.840(4)
P2 C51 1.838(5)
P2 C57 1.828(4)
P3 C81 1.842(5)
P3 C82 1.839(5)
P3 C88 1.831(5)
N1 N2 1.175(5)
N3 N4 1.087(6)
N5 N6 1.178(5)
N7 N8 1.051(5)
C1 C2 1.435(7)
C1 C5 1.443(7)
C1 C14 1.476(7)
C2 C3 1.427(6)
C2 C12 1.504(7)
C3 C4 1.415(7)
C3 C10 1.517(6)
C4 C5 1.435(7)
C4 C8 1.513(7)
C5 C6 1.493(7)
C6 H6A 0.9900
C6 H6B 0.9900
C6 C7 1.507(8)
C7 H7A 0.9800
C7 H7B 0.9800
C7 H7C 0.9800
C8 H8A 0.9900
C8 H8B 0.9900
C8 C9 1.501(7)
C9 H9A 0.9800
C9 H9B 0.9800
C9 H9C 0.9800
C10 H10A 0.9900
C10 H10B 0.9900
C10 C11 1.519(7)
C11 H11A 0.9800
C11 H11B 0.9800
C11 H11C 0.9800
C12 H12A 0.9900
C12 H12B 0.9900
C12 C13 1.515(8)
C13 H13A 0.9800
C13 H13B 0.9800
C13 H13C 0.9800
C14 C15 1.373(8)
C14 C19 1.399(8)
C15 H15 0.9500
C15 C16 1.406(9)
C16 H16 0.9500
C16 C17 1.347(10)
C17 H17 0.9500
C17 C18 1.379(9)
C18 H18 0.9500
C18 C19 1.415(7)
C20 C21 1.373(9)
C20 C25 1.393(8)
C21 H21 0.9500
C21 C22 1.425(12)
C22 H22 0.9500
C22 C23 1.347(13)
C23 H23 0.9500
C23 C24 1.364(11)
C24 H24 0.9500
C24 C25 1.353(9)
C25 H25 0.9500
C26 C27 1.390(7)
C26 C31 1.393(7)
C27 H27 0.9500
C27 C28 1.375(8)
C28 H28 0.9500
C28 C29 1.368(9)
C29 H29 0.9500
C29 C30 1.397(8)
C30 H30 0.9500
C30 C31 1.379(7)
C31 H31 0.9500
C32 C33 1.418(7)
C32 C36 1.426(6)
C32 C45 1.477(7)
C33 C34 1.459(7)
C33 C43 1.500(7)
C34 C35 1.423(8)
C34 C41 1.510(8)
C35 C36 1.414(8)
C35 C39 1.513(8)
C36 C37 1.507(8)
C37 H37A 0.9900
C37 H37B 0.9900
C37 C38 1.534(8)
C38 H38A 0.9800
C38 H38B 0.9800
C38 H38C 0.9800
C39 H39A 0.9900
C39 H39B 0.9900
C39 C40 1.507(9)
C40 H40A 0.9800
C40 H40B 0.9800
C40 H40C 0.9800
C41 H41A 0.9900
C41 H41B 0.9900
C41 C42 1.520(9)
C42 H42A 0.9800
C42 H42B 0.9800
C42 H42C 0.9800
C43 H43A 0.9900
C43 H43B 0.9900
C43 C44 1.512(8)
C44 H44A 0.9800
C44 H44B 0.9800
C44 H44C 0.9800
C45 C46 1.394(7)
C45 C50 1.385(7)
C46 H46 0.9500
C46 C47 1.377(8)
C47 H47 0.9500
C47 C48 1.374(8)
C48 H48 0.9500
C48 C49 1.389(7)
C49 H49 0.9500
C49 C50 1.385(6)
C51 C52 1.396(7)
C51 C56 1.371(7)
C52 H52 0.9500
C52 C53 1.384(7)
C53 H53 0.9500
C53 C54 1.374(10)
C54 H54 0.9500
C54 C55 1.360(10)
C55 H55 0.9500
C55 C56 1.362(9)
C56 H56 0.9500
C57 C58 1.389(7)
C57 C62 1.392(6)
C58 H58 0.9500
C58 C59 1.377(7)
C59 H59 0.9500
C59 C60 1.397(7)
C60 H60 0.9500
C60 C61 1.377(8)
C61 H61 0.9500
C61 C62 1.387(7)
C62 H62 0.9500
C63 C64 1.440(6)
C63 C67 1.416(6)
C63 C68 1.493(7)
C64 C65 1.439(7)
C64 C70 1.500(7)
C65 C66 1.438(7)
C65 C72 1.501(7)
C66 C67 1.434(7)
C66 C74 1.489(7)
C67 C76 1.488(6)
C68 H68A 0.9900
C68 H68B 0.9900
C68 C69 1.543(7)
C69 H69A 0.9800
C69 H69B 0.9800
C69 H69C 0.9800
C70 H70A 0.9900
C70 H70B 0.9900
C70 C71 1.506(8)
C71 H71A 0.9800
C71 H71B 0.9800
C71 H71C 0.9800
C72 H72A 0.9900
C72 H72B 0.9900
C72 C73 1.515(8)
C73 H73A 0.9800
C73 H73B 0.9800
C73 H73C 0.9800
C74 H74A 0.9900
C74 H74B 0.9900
C74 C75 1.516(9)
C75 H75A 0.9800
C75 H75B 0.9800
C75 H75C 0.9800
C76 C77 1.393(7)
C76 C81 1.398(7)
C77 H77 0.9500
C77 C78 1.384(7)
C78 H78 0.9500
C78 C79 1.377(7)
C79 H79 0.9500
C79 C80 1.385(7)
C80 H80 0.9500
C80 C81 1.407(7)
C82 C83 1.366(7)
C82 C87 1.400(7)
C83 H83 0.9500
C83 C84 1.382(8)
C84 H84 0.9500
C84 C85 1.392(8)
C85 H85 0.9500
C85 C86 1.353(8)
C86 H86 0.9500
C86 C87 1.380(8)
C87 H87 0.9500
C88 C89 1.406(7)
C88 C93 1.386(8)
C89 H89 0.9500
C89 C90 1.352(8)
C90 H90 0.9500
C90 C91 1.373(10)
C91 H91 0.9500
C91 C92 1.344(10)
C92 H92 0.9500
C92 C93 1.394(9)
C93 H93 0.9500

loop_
_smtbx_masks_void_nr
_smtbx_masks_void_average_x
_smtbx_masks_void_average_y
_smtbx_masks_void_average_z
_smtbx_masks_void_volume
_smtbx_masks_void_count_electrons
1 -0.661 -0.278 -0.156 3457.2 282.5
